data_7241303
loop_
_publ_author_name
'Gao, Lingling'
'Bian, Yongjun'
'Tian, Yuan'
'chen, yongqiang'
'Hu, Tuoping'

_publ_section_title
;
 Structural Diversity, Gas Adsorption and Magnetic Property of Three
 Coordination Polymers based on Rigid Multicarboxylate Ligand
;
_journal_name_full CrystEngComm
_journal_paper_doi 10.1039/D0CE01201G
_journal_year 2020
_chemical_formula_moiety '0.5(C126 H82 Co4 N16 O24), C2 H3 N, 2(H2 O)'
_chemical_formula_sum 'C65 H48 Co2 N9 O14'
_chemical_formula_weight 1296.98
_space_group_crystal_system monoclinic
_space_group_IT_number 13
_space_group_name_Hall '-P 2yc'
_space_group_name_H-M_alt 'P 1 2/c 1'
_atom_sites_solution_hydrogens mixed
_atom_sites_solution_primary dual
_audit_creation_date 2017-08-16
_audit_creation_method
;
Olex2 1.2-beta
(compiled 2017.08.10 svn.r3458 for OlexSys, GUI svn.r5375)
;
_audit_update_record
;
2019-02-24 deposited with the CCDC.	2020-09-24 downloaded from the CCDC.
;
_cell_angle_alpha 90
_cell_angle_beta 98.4820(10)
_cell_angle_gamma 90
_cell_formula_units_Z 2
_cell_length_a 10.3720(3)
_cell_length_b 16.8173(4)
_cell_length_c 16.8664(4)
_cell_measurement_reflns_used 9889
_cell_measurement_temperature 150
_cell_measurement_theta_max 26.355
_cell_measurement_theta_min 2.487
_cell_volume 2909.81(13)
_computing_cell_refinement 'SAINT v8.37A (Bruker, 2015)'
_computing_data_reduction 'SAINT v8.37A (Bruker, 2015)'
_computing_molecular_graphics 'Olex2 (Dolomanov et al., 2009)'
_computing_publication_material 'Olex2 (Dolomanov et al., 2009)'
_computing_structure_refinement 'ShelXL (Sheldrick, 2015)'
_computing_structure_solution 'ShelXT (Sheldrick, 2015)'
_diffrn_ambient_temperature 150.0
_diffrn_measured_fraction_theta_full 0.992
_diffrn_measured_fraction_theta_max 0.991
_diffrn_measurement_device_type 'Bruker APEX-II CCD'
_diffrn_measurement_method '\f and \w scans'
_diffrn_radiation_type MoK\a
_diffrn_radiation_wavelength 0.71073
_diffrn_reflns_av_R_equivalents 0.0586
_diffrn_reflns_av_unetI/netI 0.0285
_diffrn_reflns_Laue_measured_fraction_full 0.992
_diffrn_reflns_Laue_measured_fraction_max 0.991
_diffrn_reflns_limit_h_max 12
_diffrn_reflns_limit_h_min -12
_diffrn_reflns_limit_k_max 21
_diffrn_reflns_limit_k_min -21
_diffrn_reflns_limit_l_max 17
_diffrn_reflns_limit_l_min -21
_diffrn_reflns_number 47972
_diffrn_reflns_point_group_measured_fraction_full 0.992
_diffrn_reflns_point_group_measured_fraction_max 0.991
_diffrn_reflns_theta_full 25.242
_diffrn_reflns_theta_max 26.397
_diffrn_reflns_theta_min 2.326
_diffrn_standards_number 0
_exptl_absorpt_coefficient_mu 0.648
_exptl_absorpt_correction_T_max 0.7454
_exptl_absorpt_correction_T_min 0.7058
_exptl_absorpt_correction_type multi-scan
_exptl_absorpt_process_details
'SADABS-2016/2 (Bruker,2016/2) was used for absorption correction. wR2(int) was 0.0615 before and 0.0545 after correction. The Ratio of minimum to maximum transmission is 0.9469. The \l/2 correction factor is Not present.'
_exptl_crystal_colour colourless
_exptl_crystal_colour_primary colourless
_exptl_crystal_density_diffrn 1.480
_exptl_crystal_description block
_exptl_crystal_F_000 1334
_exptl_crystal_size_max 0.15
_exptl_crystal_size_mid 0.15
_exptl_crystal_size_min 0.05
_refine_diff_density_max 0.725
_refine_diff_density_min -0.746
_refine_diff_density_rms 0.107
_refine_ls_extinction_method none
_refine_ls_goodness_of_fit_ref 1.310
_refine_ls_hydrogen_treatment constr
_refine_ls_matrix_type full
_refine_ls_number_parameters 426
_refine_ls_number_reflns 5918
_refine_ls_number_restraints 33
_refine_ls_restrained_S_all 1.311
_refine_ls_R_factor_all 0.0823
_refine_ls_R_factor_gt 0.0731
_refine_ls_shift/su_max 0.001
_refine_ls_shift/su_mean 0.000
_refine_ls_structure_factor_coef Fsqd
_refine_ls_weighting_details 'w=1/[\s^2^(Fo^2^)+18.2271P] where P=(Fo^2^+2Fc^2^)/3'
_refine_ls_weighting_scheme calc
_refine_ls_wR_factor_gt 0.1580
_refine_ls_wR_factor_ref 0.1613
_reflns_Friedel_coverage 0.000
_reflns_number_gt 5248
_reflns_number_total 5918
_reflns_threshold_expression 'I > 2\s(I)'
_cod_data_source_file d0ce01201g2.cif
_cod_data_source_block mo_0814_2_0m
_cod_database_code 7241303
_shelx_shelxl_version_number 2016/6
_shelx_space_group_comment
;
The symmetry employed for this shelxl refinement is uniquely defined
by the following loop, which should always be used as a source of
symmetry information in preference to the above space-group names.
They are only intended as comments.
;
_shelx_estimated_absorpt_t_max 0.968
_shelx_estimated_absorpt_t_min 0.909
_olex2_refinement_description
;
1. Fixed Uiso
 At 1.2 times of:
  All C(H) groups
 At 1.5 times of:
  All C(H,H,H) groups, All O(H,H) groups
2. Uiso/Uaniso restraints and constraints
Uanis(N5) \\sim Ueq, Uanis(C34) \\sim Ueq, Uanis(C35) \\sim Ueq: with sigma of
0.01 and sigma for terminal atoms of 0.02
Uanis(C22) \\sim Ueq: with sigma of 0.001 and sigma for terminal atoms of 0.002
3. Rigid body (RIGU) restrains
 N5, C34, C35
 with sigma for 1-2 distances of 0.004 and sigma for 1-3 distances of 0.004
4. Others
 Fixed Sof: N5(0.5) C34(0.5) C35(0.5) H35A(0.5) H35B(0.5) H35C(0.5)
5.a Riding coordinates:
 O6(H6A,H6B)
5.b Free rotating group:
 O7(H7A,H7B)
5.c Aromatic/amide H refined with riding coordinates:
 C3(H3), C7(H7), C10(H10), C11(H11), C12(H12), C13(H13), C15(H15), C16(H16),
 C17(H17), C18(H18), C20(H20), C23(H23), C24(H24), C27(H27), C28(H28), C29(H29),
  C30(H30), C32(H32), C33(H33)
5.d Idealised Me refined as rotating group:
 C35(H35A,H35B,H35C)
;
_olex2_submission_special_instructions 'No special instructions were received'

loop_
_space_group_symop_operation_xyz
'x, y, z'
'-x, y, -z+1/2'
'-x, -y, -z'
'x, -y, z-1/2'

loop_
_atom_site_label
_atom_site_type_symbol
_atom_site_fract_x
_atom_site_fract_y
_atom_site_fract_z
_atom_site_U_iso_or_equiv
_atom_site_adp_type
_atom_site_occupancy
_atom_site_site_symmetry_order
_atom_site_calc_flag
_atom_site_refinement_flags_posn
_atom_site_refinement_flags_adp
_atom_site_refinement_flags_occupancy
_atom_site_disorder_assembly
_atom_site_disorder_group
Co1 Co 1.000000 0.82656(5) 0.250000 0.0126(2) Uani 1 2 d S T P . .
Co2 Co 0.500000 0.65544(5) 0.750000 0.0111(2) Uani 1 2 d S T P . .
O1 O 0.9285(3) 0.8231(2) 0.35892(19) 0.0177(7) Uani 1 1 d . . . . .
O2 O 1.0887(3) 0.7609(3) 0.4376(2) 0.0299(9) Uani 1 1 d . . . . .
O3 O 0.6740(3) 0.6864(2) 0.71963(19) 0.0174(7) Uani 1 1 d . . . . .
O4 O 0.5159(3) 0.7478(2) 0.6424(2) 0.0176(7) Uani 1 1 d . . . . .
O5 O 0.8980(4) 0.4313(2) 0.7177(2) 0.0312(9) Uani 1 1 d . . . . .
O6 O 1.1336(3) 0.7305(2) 0.2930(2) 0.0220(8) Uani 1 1 d . . . . .
H6A H 1.133883 0.735422 0.344079 0.033 Uiso 1 1 d R . . . .
H6B H 1.101103 0.684072 0.275029 0.033 Uiso 1 1 d R . . . .
N1 N 0.5856(4) 0.5770(2) 0.8349(2) 0.0170(8) Uani 1 1 d . . . . .
N2 N 0.7469(4) 0.5202(3) 0.9174(3) 0.0220(9) Uani 1 1 d . . . . .
N3 N 0.8551(4) 0.9118(2) 0.2108(2) 0.0134(8) Uani 1 1 d . . . . .
N4 N 0.6885(4) 0.9715(2) 0.1348(2) 0.0187(9) Uani 1 1 d . . . . .
N5 N 1.380(2) 0.7733(14) 0.2684(16) 0.117(7) Uani 0.5 1 d . U . A -1
C1 C 0.9768(5) 0.7910(3) 0.4236(3) 0.0179(10) Uani 1 1 d . . . . .
C2 C 0.8909(4) 0.7842(3) 0.4887(3) 0.0135(9) Uani 1 1 d . . . . .
C3 C 0.9389(4) 0.7441(3) 0.5587(3) 0.0129(9) Uani 1 1 d . . . . .
H3 H 1.027862 0.728397 0.567539 0.015 Uiso 1 1 calc R . . . .
C4 C 0.8598(4) 0.7261(2) 0.6164(2) 0.0098(8) Uani 1 1 d . . . . .
C5 C 0.7292(4) 0.7512(3) 0.6037(3) 0.0117(9) Uani 1 1 d . . . . .
C6 C 0.6341(4) 0.7283(3) 0.6582(3) 0.0126(9) Uani 1 1 d . . . . .
C7 C 0.7094(5) 0.5813(3) 0.8661(3) 0.0200(10) Uani 1 1 d . . . . .
H7 H 0.766297 0.622442 0.854116 0.024 Uiso 1 1 calc R . . . .
C8 C 0.6384(5) 0.4726(3) 0.9197(3) 0.0223(11) Uani 1 1 d . . . . .
C9 C 0.5370(5) 0.5088(3) 0.8672(3) 0.0197(10) Uani 1 1 d . . . . .
C10 C 0.4126(5) 0.4766(3) 0.8562(3) 0.0232(11) Uani 1 1 d . . . . .
H10 H 0.343698 0.500101 0.820457 0.028 Uiso 1 1 calc R . . . .
C11 C 0.3929(6) 0.4084(4) 0.8997(4) 0.0348(14) Uani 1 1 d . . . . .
H11 H 0.308696 0.385009 0.893642 0.042 Uiso 1 1 calc R . . . .
C12 C 0.4945(6) 0.3736(4) 0.9521(4) 0.0395(16) Uani 1 1 d . . . . .
H12 H 0.477343 0.327198 0.980893 0.047 Uiso 1 1 calc R . . . .
C13 C 0.6188(6) 0.4048(4) 0.9632(4) 0.0332(14) Uani 1 1 d . . . . .
H13 H 0.687477 0.381032 0.998851 0.040 Uiso 1 1 calc R . . . .
C14 C 0.8757(5) 0.5098(3) 0.9603(3) 0.0208(10) Uani 1 1 d . . . . .
C15 C 0.9410(5) 0.4385(3) 0.9523(3) 0.0218(11) Uani 1 1 d . . . . .
H15 H 0.900289 0.396948 0.919552 0.026 Uiso 1 1 calc R . . . .
C16 C 1.0672(5) 0.4291(3) 0.9932(3) 0.0214(10) Uani 1 1 d . . . . .
H16 H 1.113335 0.380902 0.988773 0.026 Uiso 1 1 calc R . . . .
C17 C 0.6849(4) 0.7965(3) 0.5352(3) 0.0153(9) Uani 1 1 d . . . . .
H17 H 0.598752 0.817276 0.528477 0.018 Uiso 1 1 calc R . . . .
C18 C 0.7628(5) 0.8117(3) 0.4775(3) 0.0165(9) Uani 1 1 d . . . . .
H18 H 0.729527 0.840571 0.430574 0.020 Uiso 1 1 calc R . . . .
C19 C 0.9260(4) 0.6799(3) 0.6873(2) 0.0096(8) Uani 1 1 d . . . . .
C20 C 0.9256(4) 0.5972(3) 0.6879(3) 0.0120(9) Uani 1 1 d . . . . .
H20 H 0.874460 0.568732 0.645936 0.014 Uiso 1 1 calc R . . . .
C21 C 1.000000 0.5565(4) 0.750000 0.0120(12) Uani 1 2 d S T P . .
C22 C 1.000000 0.4672(4) 0.750000 0.0103(12) Uani 1 2 d S TU P . .
C23 C 1.000000 0.7207(4) 0.750000 0.0135(13) Uani 1 2 d S T P . .
H23 H 1.000003 0.777141 0.750000 0.016 Uiso 1 2 calc RS T P . .
C24 C 0.7735(5) 0.9097(3) 0.1427(3) 0.0195(10) Uani 1 1 d . . . . .
H24 H 0.774214 0.869238 0.103554 0.023 Uiso 1 1 calc R . . . .
C25 C 0.7159(5) 1.0180(3) 0.2036(3) 0.0168(10) Uani 1 1 d . . . . .
C26 C 0.8213(4) 0.9796(3) 0.2504(3) 0.0160(9) Uani 1 1 d . . . . .
C27 C 0.8774(4) 1.0128(3) 0.3240(3) 0.0169(10) Uani 1 1 d . . . . .
H27 H 0.947301 0.987261 0.357199 0.020 Uiso 1 1 calc R . . . .
C28 C 0.8265(5) 1.0842(3) 0.3461(3) 0.0234(11) Uani 1 1 d . . . . .
H28 H 0.864317 1.108842 0.394731 0.028 Uiso 1 1 calc R . . . .
C29 C 0.7204(5) 1.1214(3) 0.2986(3) 0.0232(11) Uani 1 1 d . . . . .
H29 H 0.687155 1.169780 0.316565 0.028 Uiso 1 1 calc R . . . .
C30 C 0.6632(5) 1.0890(3) 0.2262(3) 0.0211(10) Uani 1 1 d . . . . .
H30 H 0.591913 1.114035 0.193847 0.025 Uiso 1 1 calc R . . . .
C31 C 0.5912(5) 0.9867(3) 0.0661(3) 0.0184(10) Uani 1 1 d . . . . .
C32 C 0.6287(5) 0.9837(3) -0.0093(3) 0.0226(11) Uani 1 1 d . . . . .
H32 H 0.716493 0.972406 -0.015143 0.027 Uiso 1 1 calc R . . . .
C33 C 0.5359(5) 0.9976(3) -0.0764(3) 0.0231(11) Uani 1 1 d . . . . .
H33 H 0.559851 0.996241 -0.128662 0.028 Uiso 1 1 calc R . . . .
C34 C 1.487(3) 0.7529(15) 0.2748(15) 0.101(7) Uani 0.5 1 d . U . A -1
C35 C 1.619(2) 0.7200(17) 0.2797(15) 0.098(7) Uani 0.5 1 d . U . A -1
H35A H 1.651942 0.728781 0.228711 0.147 Uiso 0.5 1 calc GR . . A -1
H35B H 1.617545 0.662850 0.290733 0.147 Uiso 0.5 1 calc GR . . A -1
H35C H 1.677204 0.746570 0.322938 0.147 Uiso 0.5 1 calc GR . . A -1
O7 O 1.3368(6) 0.7955(4) 0.5093(4) 0.0755(18) Uani 1 1 d . . . . .
H7A H 1.269002 0.768509 0.518396 0.113 Uiso 1 1 d G . . . .
H7B H 1.397929 0.781999 0.548004 0.113 Uiso 1 1 d G . . . .

loop_
_atom_site_aniso_label
_atom_site_aniso_U_11
_atom_site_aniso_U_22
_atom_site_aniso_U_33
_atom_site_aniso_U_23
_atom_site_aniso_U_13
_atom_site_aniso_U_12
Co1 0.0178(5) 0.0114(4) 0.0091(4) 0.000 0.0036(3) 0.000
Co2 0.0082(4) 0.0133(4) 0.0112(4) 0.000 0.0000(3) 0.000
O1 0.0208(17) 0.0226(18) 0.0103(15) 0.0070(13) 0.0043(13) 0.0062(14)
O2 0.0149(18) 0.053(3) 0.0229(19) 0.0184(18) 0.0073(15) 0.0096(17)
O3 0.0134(16) 0.0237(18) 0.0153(16) 0.0054(14) 0.0026(13) -0.0019(13)
O4 0.0089(15) 0.0243(18) 0.0191(17) 0.0023(14) 0.0007(13) 0.0029(13)
O5 0.032(2) 0.0202(19) 0.036(2) -0.0016(16) -0.0128(17) -0.0084(16)
O6 0.0221(18) 0.0226(18) 0.0207(18) 0.0049(14) 0.0009(14) 0.0080(15)
N1 0.0140(19) 0.020(2) 0.016(2) 0.0053(16) -0.0014(16) 0.0023(16)
N2 0.015(2) 0.023(2) 0.026(2) 0.0105(18) -0.0019(17) 0.0027(17)
N3 0.0137(19) 0.018(2) 0.0063(17) -0.0007(14) -0.0051(14) 0.0003(15)
N4 0.021(2) 0.021(2) 0.0126(19) -0.0015(16) -0.0034(16) 0.0042(17)
N5 0.077(8) 0.127(14) 0.157(16) 0.020(12) 0.050(10) 0.024(10)
C1 0.021(2) 0.021(2) 0.013(2) 0.0023(18) 0.0051(19) -0.0005(19)
C2 0.016(2) 0.016(2) 0.009(2) 0.0021(17) 0.0016(17) -0.0029(18)
C3 0.011(2) 0.016(2) 0.011(2) 0.0012(17) -0.0018(17) 0.0008(17)
C4 0.012(2) 0.010(2) 0.0061(19) -0.0015(16) -0.0042(15) 0.0006(16)
C5 0.014(2) 0.011(2) 0.010(2) -0.0015(16) -0.0012(16) 0.0001(16)
C6 0.016(2) 0.014(2) 0.008(2) -0.0041(17) 0.0004(17) -0.0041(17)
C7 0.020(2) 0.018(2) 0.021(2) 0.0053(19) -0.0008(19) -0.0014(19)
C8 0.018(2) 0.024(3) 0.025(3) 0.008(2) 0.002(2) 0.002(2)
C9 0.016(2) 0.021(2) 0.021(3) 0.006(2) 0.0011(19) 0.0033(19)
C10 0.013(2) 0.030(3) 0.024(3) 0.005(2) -0.0059(19) -0.003(2)
C11 0.026(3) 0.031(3) 0.045(4) 0.010(3) 0.001(3) -0.012(2)
C12 0.030(3) 0.034(3) 0.052(4) 0.026(3) -0.001(3) -0.009(3)
C13 0.025(3) 0.032(3) 0.040(3) 0.022(3) -0.002(2) 0.001(2)
C14 0.019(2) 0.026(3) 0.018(2) 0.011(2) 0.0034(19) 0.005(2)
C15 0.016(2) 0.024(3) 0.022(3) 0.005(2) -0.0043(19) 0.003(2)
C16 0.017(2) 0.023(3) 0.025(3) 0.006(2) 0.003(2) 0.0064(19)
C17 0.013(2) 0.018(2) 0.014(2) 0.0011(18) -0.0018(17) 0.0043(18)
C18 0.020(2) 0.019(2) 0.009(2) 0.0066(18) -0.0007(18) 0.0027(19)
C19 0.0064(19) 0.017(2) 0.0049(19) 0.0009(16) -0.0005(15) 0.0014(16)
C20 0.011(2) 0.017(2) 0.007(2) -0.0020(17) -0.0031(16) -0.0022(17)
C21 0.015(3) 0.005(3) 0.016(3) 0.000 0.005(2) 0.000
C22 0.0099(14) 0.0103(14) 0.0101(14) 0.000 -0.0004(9) 0.000
C23 0.020(3) 0.010(3) 0.011(3) 0.000 0.004(2) 0.000
C24 0.022(3) 0.022(2) 0.014(2) -0.0016(19) 0.0004(19) 0.005(2)
C25 0.019(2) 0.022(2) 0.009(2) 0.0005(18) -0.0001(17) -0.0016(19)
C26 0.016(2) 0.019(2) 0.013(2) 0.0014(18) 0.0029(18) 0.0017(19)
C27 0.015(2) 0.023(2) 0.011(2) -0.0004(18) -0.0062(17) 0.0016(19)
C28 0.030(3) 0.022(3) 0.017(2) -0.003(2) 0.001(2) 0.000(2)
C29 0.031(3) 0.017(2) 0.021(3) 0.000(2) 0.004(2) 0.007(2)
C30 0.024(3) 0.019(2) 0.020(2) 0.008(2) 0.002(2) 0.008(2)
C31 0.024(3) 0.023(2) 0.007(2) 0.0002(18) -0.0044(18) 0.004(2)
C32 0.021(2) 0.030(3) 0.015(2) -0.001(2) -0.002(2) 0.004(2)
C33 0.024(3) 0.031(3) 0.013(2) 0.001(2) -0.001(2) 0.004(2)
C34 0.079(7) 0.121(11) 0.106(12) -0.010(8) 0.024(8) 0.013(8)
C35 0.062(9) 0.132(16) 0.098(14) -0.034(12) 0.005(10) 0.007(10)
O7 0.061(4) 0.088(5) 0.069(4) 0.014(3) -0.021(3) -0.001(3)

loop_
_atom_type_symbol
_atom_type_description
_atom_type_scat_dispersion_real
_atom_type_scat_dispersion_imag
_atom_type_scat_source
C C 0.0030 0.0020 'International Tables Vol C Tables 4.2.6.8 and 6.1.1.4'
H H 0.0000 0.0000 'International Tables Vol C Tables 4.2.6.8 and 6.1.1.4'
Co Co 0.3490 0.9720 'International Tables Vol C Tables 4.2.6.8 and 6.1.1.4'
N N 0.0060 0.0030 'International Tables Vol C Tables 4.2.6.8 and 6.1.1.4'
O O 0.0110 0.0060 'International Tables Vol C Tables 4.2.6.8 and 6.1.1.4'

loop_
_geom_angle_atom_site_label_1
_geom_angle_atom_site_label_2
_geom_angle_atom_site_label_3
_geom_angle
_geom_angle_site_symmetry_1
_geom_angle_site_symmetry_3
_geom_angle_publ_flag
O1 Co1 O1 176.82(19) 2_755 . ?
O1 Co1 O6 88.92(13) . 2_755 ?
O1 Co1 O6 88.92(13) 2_755 . ?
O1 Co1 O6 88.72(13) 2_755 2_755 ?
O1 Co1 O6 88.72(13) . . ?
O1 Co1 N3 94.14(14) 2_755 . ?
O1 Co1 N3 94.14(14) . 2_755 ?
O1 Co1 N3 88.02(14) . . ?
O1 Co1 N3 88.02(14) 2_755 2_755 ?
O6 Co1 O6 84.42(19) . 2_755 ?
N3 Co1 O6 174.12(15) 2_755 2_755 ?
N3 Co1 O6 90.63(14) . 2_755 ?
N3 Co1 O6 90.63(14) 2_755 . ?
N3 Co1 O6 174.12(15) . . ?
N3 Co1 N3 94.5(2) . 2_755 ?
O3 Co2 O3 150.0(2) 2_656 . ?
O3 Co2 N1 107.49(15) 2_656 . ?
O3 Co2 N1 91.84(14) . . ?
O3 Co2 N1 107.49(15) . 2_656 ?
O3 Co2 N1 91.84(15) 2_656 2_656 ?
N1 Co2 N1 99.9(2) . 2_656 ?
C1 O1 Co1 129.1(3) . . ?
C6 O3 Co2 98.9(3) . . ?
Co1 O6 H6A 99.7 . . ?
Co1 O6 H6B 110.4 . . ?
H6A O6 H6B 111.8 . . ?
C7 N1 Co2 122.7(3) . . ?
C7 N1 C9 106.1(4) . . ?
C9 N1 Co2 131.1(3) . . ?
C7 N2 C8 107.2(4) . . ?
C7 N2 C14 124.8(4) . . ?
C8 N2 C14 128.0(4) . . ?
C24 N3 Co1 126.1(3) . . ?
C24 N3 C26 105.3(4) . . ?
C26 N3 Co1 128.6(3) . . ?
C24 N4 C25 107.3(4) . . ?
C24 N4 C31 125.6(4) . . ?
C25 N4 C31 127.0(4) . . ?
O1 C1 O2 125.3(4) . . ?
O1 C1 C2 117.4(4) . . ?
O2 C1 C2 117.3(4) . . ?
C3 C2 C1 118.5(4) . . ?
C3 C2 C18 119.5(4) . . ?
C18 C2 C1 121.8(4) . . ?
C2 C3 H3 119.2 . . ?
C2 C3 C4 121.7(4) . . ?
C4 C3 H3 119.2 . . ?
C3 C4 C5 118.7(4) . . ?
C3 C4 C19 114.9(4) . . ?
C5 C4 C19 126.4(4) . . ?
C4 C5 C6 122.5(4) . . ?
C17 C5 C4 118.7(4) . . ?
C17 C5 C6 118.7(4) . . ?
O3 C6 C5 118.7(4) . . ?
O4 C6 O3 120.4(4) . . ?
O4 C6 C5 120.9(4) . . ?
N1 C7 N2 112.5(4) . . ?
N1 C7 H7 123.8 . . ?
N2 C7 H7 123.8 . . ?
N2 C8 C9 105.5(4) . . ?
N2 C8 C13 132.3(5) . . ?
C13 C8 C9 122.2(5) . . ?
N1 C9 C8 108.7(4) . . ?
C10 C9 N1 130.7(4) . . ?
C10 C9 C8 120.6(5) . . ?
C9 C10 H10 121.4 . . ?
C9 C10 C11 117.2(5) . . ?
C11 C10 H10 121.4 . . ?
C10 C11 H11 119.3 . . ?
C10 C11 C12 121.5(5) . . ?
C12 C11 H11 119.3 . . ?
C11 C12 H12 119.1 . . ?
C13 C12 C11 121.9(5) . . ?
C13 C12 H12 119.1 . . ?
C8 C13 H13 121.7 . . ?
C12 C13 C8 116.6(5) . . ?
C12 C13 H13 121.7 . . ?
C15 C14 N2 119.1(5) . . ?
C16 C14 N2 119.2(5) 3_767 . ?
C16 C14 C15 121.6(5) 3_767 . ?
C14 C15 H15 120.6 . . ?
C14 C15 C16 118.9(5) . . ?
C16 C15 H15 120.6 . . ?
C14 C16 C15 119.5(5) 3_767 . ?
C14 C16 H16 120.3 3_767 . ?
C15 C16 H16 120.3 . . ?
C5 C17 H17 119.1 . . ?
C18 C17 C5 121.8(4) . . ?
C18 C17 H17 119.1 . . ?
C2 C18 H18 120.3 . . ?
C17 C18 C2 119.4(4) . . ?
C17 C18 H18 120.3 . . ?
C20 C19 C4 121.4(4) . . ?
C20 C19 C23 119.2(4) . . ?
C23 C19 C4 119.1(4) . . ?
C19 C20 H20 120.1 . . ?
C21 C20 C19 119.8(4) . . ?
C21 C20 H20 120.1 . . ?
C20 C21 C20 120.8(6) 2_756 . ?
C20 C21 C22 119.6(3) 2_756 . ?
C20 C21 C22 119.6(3) . . ?
O5 C22 O5 123.2(6) . 2_756 ?
O5 C22 C21 118.4(3) . . ?
O5 C22 C21 118.4(3) 2_756 . ?
C19 C23 C19 121.1(6) . 2_756 ?
C19 C23 H23 119.5 . . ?
C19 C23 H23 119.5 2_756 . ?
N3 C24 N4 112.9(4) . . ?
N3 C24 H24 123.5 . . ?
N4 C24 H24 123.5 . . ?
N4 C25 C26 104.8(4) . . ?
C30 C25 N4 132.1(4) . . ?
C30 C25 C26 123.1(4) . . ?
N3 C26 C25 109.7(4) . . ?
N3 C26 C27 130.4(4) . . ?
C27 C26 C25 119.9(4) . . ?
C26 C27 H27 121.4 . . ?
C28 C27 C26 117.2(4) . . ?
C28 C27 H27 121.4 . . ?
C27 C28 H28 119.0 . . ?
C27 C28 C29 121.9(5) . . ?
C29 C28 H28 119.0 . . ?
C28 C29 H29 119.2 . . ?
C30 C29 C28 121.5(5) . . ?
C30 C29 H29 119.2 . . ?
C25 C30 H30 121.8 . . ?
C29 C30 C25 116.4(4) . . ?
C29 C30 H30 121.8 . . ?
C32 C31 N4 118.2(4) . . ?
C33 C31 N4 120.1(4) 3_675 . ?
C33 C31 C32 121.7(4) 3_675 . ?
C31 C32 H32 120.4 . . ?
C31 C32 C33 119.1(5) . . ?
C33 C32 H32 120.4 . . ?
C31 C33 C32 119.2(5) 3_675 . ?
C31 C33 H33 120.4 3_675 . ?
C32 C33 H33 120.4 . . ?
N5 C34 C35 175(3) . . ?
C34 C35 H35A 109.5 . . ?
C34 C35 H35B 109.5 . . ?
C34 C35 H35C 109.5 . . ?
H35A C35 H35B 109.5 . . ?
H35A C35 H35C 109.5 . . ?
H35B C35 H35C 109.5 . . ?
H7A O7 H7B 104.5 . . ?

loop_
_geom_bond_atom_site_label_1
_geom_bond_atom_site_label_2
_geom_bond_distance
_geom_bond_site_symmetry_2
_geom_bond_publ_flag
Co1 O1 2.081(3) 2_755 ?
Co1 O1 2.081(3) . ?
Co1 O6 2.182(3) . ?
Co1 O6 2.182(3) 2_755 ?
Co1 N3 2.111(4) 2_755 ?
Co1 N3 2.111(4) . ?
Co2 O3 2.016(3) . ?
Co2 O3 2.016(3) 2_656 ?
Co2 N1 2.051(4) . ?
Co2 N1 2.052(4) 2_656 ?
O1 C1 1.253(6) . ?
O2 C1 1.256(6) . ?
O3 C6 1.270(5) . ?
O4 C6 1.260(5) . ?
O5 C22 1.269(5) . ?
O6 H6A 0.8654 . ?
O6 H6B 0.8853 . ?
N1 C7 1.315(6) . ?
N1 C9 1.394(6) . ?
N2 C7 1.362(6) . ?
N2 C8 1.387(6) . ?
N2 C14 1.433(6) . ?
N3 C24 1.322(6) . ?
N3 C26 1.392(6) . ?
N4 C24 1.356(6) . ?
N4 C25 1.394(6) . ?
N4 C31 1.442(6) . ?
N5 C34 1.15(3) . ?
C1 C2 1.518(6) . ?
C2 C3 1.387(6) . ?
C2 C18 1.392(6) . ?
C3 H3 0.9500 . ?
C3 C4 1.396(6) . ?
C4 C5 1.405(6) . ?
C4 C19 1.504(6) . ?
C5 C6 1.494(6) . ?
C5 C17 1.403(6) . ?
C7 H7 0.9500 . ?
C8 C9 1.409(7) . ?
C8 C13 1.388(7) . ?
C9 C10 1.386(7) . ?
C10 H10 0.9500 . ?
C10 C11 1.393(8) . ?
C11 H11 0.9500 . ?
C11 C12 1.400(8) . ?
C12 H12 0.9500 . ?
C12 C13 1.378(8) . ?
C13 H13 0.9500 . ?
C14 C15 1.393(7) . ?
C14 C16 1.373(7) 3_767 ?
C15 H15 0.9500 . ?
C15 C16 1.396(7) . ?
C16 H16 0.9500 . ?
C17 H17 0.9500 . ?
C17 C18 1.378(6) . ?
C18 H18 0.9500 . ?
C19 C20 1.391(6) . ?
C19 C23 1.391(5) . ?
C20 H20 0.9500 . ?
C20 C21 1.386(5) . ?
C21 C22 1.503(8) . ?
C23 H23 0.9500 . ?
C24 H24 0.9500 . ?
C25 C26 1.408(6) . ?
C25 C30 1.389(7) . ?
C26 C27 1.407(6) . ?
C27 H27 0.9500 . ?
C27 C28 1.385(7) . ?
C28 H28 0.9500 . ?
C28 C29 1.409(7) . ?
C29 H29 0.9500 . ?
C29 C30 1.388(7) . ?
C30 H30 0.9500 . ?
C31 C32 1.385(7) . ?
C31 C33 1.380(7) 3_675 ?
C32 H32 0.9500 . ?
C32 C33 1.393(7) . ?
C33 H33 0.9500 . ?
C34 C35 1.47(3) . ?
C35 H35A 0.9800 . ?
C35 H35B 0.9800 . ?
C35 H35C 0.9800 . ?
O7 H7A 0.8698 . ?
O7 H7B 0.8703 . ?

loop_
_geom_torsion_atom_site_label_1
_geom_torsion_atom_site_label_2
_geom_torsion_atom_site_label_3
_geom_torsion_atom_site_label_4
_geom_torsion
_geom_torsion_site_symmetry_1
_geom_torsion_site_symmetry_2
_geom_torsion_site_symmetry_3
_geom_torsion_site_symmetry_4
_geom_torsion_publ_flag
Co1 O1 C1 O2 8.3(8) . . . . ?
Co1 O1 C1 C2 -168.4(3) . . . . ?
Co1 N3 C24 N4 178.2(3) . . . . ?
Co1 N3 C26 C25 -177.8(3) . . . . ?
Co1 N3 C26 C27 4.2(7) . . . . ?
Co2 O3 C6 O4 10.5(5) . . . . ?
Co2 O3 C6 C5 -167.2(3) . . . . ?
Co2 N1 C7 N2 -176.1(3) . . . . ?
Co2 N1 C9 C8 175.8(4) . . . . ?
Co2 N1 C9 C10 -5.7(8) . . . . ?
O1 C1 C2 C3 175.6(4) . . . . ?
O1 C1 C2 C18 0.6(7) . . . . ?
O2 C1 C2 C3 -1.4(7) . . . . ?
O2 C1 C2 C18 -176.4(5) . . . . ?
N1 C9 C10 C11 -177.6(5) . . . . ?
N2 C8 C9 N1 -0.3(6) . . . . ?
N2 C8 C9 C10 -179.0(5) . . . . ?
N2 C8 C13 C12 178.0(6) . . . . ?
N2 C14 C15 C16 179.0(4) . . . . ?
N3 C26 C27 C28 176.3(5) . . . . ?
N4 C25 C26 N3 -0.5(5) . . . . ?
N4 C25 C26 C27 177.8(4) . . . . ?
N4 C25 C30 C29 -176.4(5) . . . . ?
N4 C31 C32 C33 179.5(5) . . . . ?
C1 C2 C3 C4 -171.2(4) . . . . ?
C1 C2 C18 C17 173.2(4) . . . . ?
C2 C3 C4 C5 -1.5(7) . . . . ?
C2 C3 C4 C19 178.0(4) . . . . ?
C3 C2 C18 C17 -1.8(7) . . . . ?
C3 C4 C5 C6 174.2(4) . . . . ?
C3 C4 C5 C17 -2.9(6) . . . . ?
C3 C4 C19 C20 -90.4(5) . . . . ?
C3 C4 C19 C23 83.1(5) . . . . ?
C4 C5 C6 O3 2.1(6) . . . . ?
C4 C5 C6 O4 -175.6(4) . . . . ?
C4 C5 C17 C18 5.0(7) . . . . ?
C4 C19 C20 C21 172.5(3) . . . . ?
C4 C19 C23 C19 -173.2(4) . . . 2_756 ?
C5 C4 C19 C20 89.1(6) . . . . ?
C5 C4 C19 C23 -97.4(5) . . . . ?
C5 C17 C18 C2 -2.7(7) . . . . ?
C6 C5 C17 C18 -172.1(4) . . . . ?
C7 N1 C9 C8 0.3(6) . . . . ?
C7 N1 C9 C10 178.8(6) . . . . ?
C7 N2 C8 C9 0.3(6) . . . . ?
C7 N2 C8 C13 -177.5(6) . . . . ?
C7 N2 C14 C15 -124.5(6) . . . . ?
C7 N2 C14 C16 54.1(7) . . . 3_767 ?
C8 N2 C7 N1 -0.1(6) . . . . ?
C8 N2 C14 C15 55.9(7) . . . . ?
C8 N2 C14 C16 -125.4(6) . . . 3_767 ?
C8 C9 C10 C11 0.7(8) . . . . ?
C9 N1 C7 N2 -0.1(6) . . . . ?
C9 C8 C13 C12 0.5(9) . . . . ?
C9 C10 C11 C12 -0.2(9) . . . . ?
C10 C11 C12 C13 -0.2(11) . . . . ?
C11 C12 C13 C8 0.0(10) . . . . ?
C13 C8 C9 N1 177.8(5) . . . . ?
C13 C8 C9 C10 -0.9(8) . . . . ?
C14 N2 C7 N1 -179.7(5) . . . . ?
C14 N2 C8 C9 179.9(5) . . . . ?
C14 N2 C8 C13 2.1(10) . . . . ?
C14 C15 C16 C14 -0.3(8) . . . 3_767 ?
C16 C14 C15 C16 0.3(8) 3_767 . . . ?
C17 C5 C6 O3 179.1(4) . . . . ?
C17 C5 C6 O4 1.4(6) . . . . ?
C18 C2 C3 C4 3.9(7) . . . . ?
C19 C4 C5 C6 -5.3(7) . . . . ?
C19 C4 C5 C17 177.6(4) . . . . ?
C19 C20 C21 C20 0.5(3) . . . 2_756 ?
C19 C20 C21 C22 -179.5(3) . . . . ?
C20 C19 C23 C19 0.5(3) . . . 2_756 ?
C20 C21 C22 O5 -30.3(3) . . . . ?
C20 C21 C22 O5 -30.3(3) 2_756 . . 2_756 ?
C20 C21 C22 O5 149.7(3) . . . 2_756 ?
C20 C21 C22 O5 149.7(3) 2_756 . . . ?
C23 C19 C20 C21 -1.0(6) . . . . ?
C24 N3 C26 C25 0.2(5) . . . . ?
C24 N3 C26 C27 -177.8(5) . . . . ?
C24 N4 C25 C26 0.5(5) . . . . ?
C24 N4 C25 C30 177.4(5) . . . . ?
C24 N4 C31 C32 -48.1(7) . . . . ?
C24 N4 C31 C33 131.0(5) . . . 3_675 ?
C25 N4 C24 N3 -0.4(6) . . . . ?
C25 N4 C31 C32 129.8(5) . . . . ?
C25 N4 C31 C33 -51.2(7) . . . 3_675 ?
C25 C26 C27 C28 -1.5(7) . . . . ?
C26 N3 C24 N4 0.1(6) . . . . ?
C26 C25 C30 C29 0.0(7) . . . . ?
C26 C27 C28 C29 2.0(8) . . . . ?
C27 C28 C29 C30 -1.4(8) . . . . ?
C28 C29 C30 C25 0.4(8) . . . . ?
C30 C25 C26 N3 -177.7(4) . . . . ?
C30 C25 C26 C27 0.6(7) . . . . ?
C31 N4 C24 N3 177.8(4) . . . . ?
C31 N4 C25 C26 -177.7(4) . . . . ?
C31 N4 C25 C30 -0.8(9) . . . . ?
C31 C32 C33 C31 -0.5(9) . . . 3_675 ?
C33 C31 C32 C33 0.5(9) 3_675 . . . ?
